data_4120398
loop_
_publ_author_name
'Christian Reus'
'Sabine Weidlich'
'Michael Bolte'
'Hans-Wolfram Lerner'
'Matthias Wagner'

_publ_section_title
;
 C-Functionalized, Air- and Water-Stable
 9,10-Dihydro-9,10-diboraanthracenes: Efficient Blue to Red Emitting
 Luminophores
;
_journal_name_full 'Journal of the American Chemical Society'
_journal_page_first 12892
_journal_page_last 12907
_journal_paper_doi 10.1021/ja406766e
_journal_volume 135
_journal_year 2013
_chemical_formula_moiety 'C38 H34 B2 S2'
_chemical_formula_sum 'C38 H34 B2 S2'
_chemical_formula_weight 576.39
_chemical_name_systematic ?
_space_group_IT_number 19
_symmetry_cell_setting orthorhombic
_symmetry_space_group_name_Hall 'P 2ac 2ab'
_symmetry_space_group_name_H-M 'P 21 21 21'
_atom_sites_solution_hydrogens geom
_atom_sites_solution_primary direct
_atom_sites_solution_secondary difmap
_audit_creation_method SHELXL-97
_cell_angle_alpha 90.00
_cell_angle_beta 90.00
_cell_angle_gamma 90.00
_cell_formula_units_Z 4
_cell_length_a 11.8177(4)
_cell_length_b 14.8184(5)
_cell_length_c 18.1562(7)
_cell_measurement_reflns_used 83414
_cell_measurement_temperature 173(2)
_cell_measurement_theta_max 26.11
_cell_measurement_theta_min 3.15
_cell_volume 3179.5(2)
_computing_cell_refinement 'X-Area (Stoe & Cie, 2001)'
_computing_data_collection 'X-Area (Stoe & Cie, 2001)'
_computing_data_reduction 'X-Area (Stoe & Cie, 2001)'
_computing_molecular_graphics 'XP in SHELXTL-Plus (Sheldrick, 2008)'
_computing_publication_material SHELXL97
_computing_structure_refinement 'SHELXL97 (Sheldrick, 2008) '
_computing_structure_solution 'SHELXS97 (Sheldrick, 2008) '
_diffrn_ambient_temperature 173(2)
_diffrn_measured_fraction_theta_full 0.996
_diffrn_measured_fraction_theta_max 0.993
_diffrn_measurement_device_type 'STOE IPDS II two-circle-diffractometer'
_diffrn_measurement_method \w
_diffrn_radiation_monochromator 'Genix 3D multilayer optics'
_diffrn_radiation_source 'Genix 3D I\mS microfocus x-ray source'
_diffrn_radiation_type MoK\a
_diffrn_radiation_wavelength 0.71073
_diffrn_reflns_av_R_equivalents 0.0690
_diffrn_reflns_av_sigmaI/netI 0.0504
_diffrn_reflns_limit_h_max 14
_diffrn_reflns_limit_h_min -12
_diffrn_reflns_limit_k_max 17
_diffrn_reflns_limit_k_min -18
_diffrn_reflns_limit_l_max 22
_diffrn_reflns_limit_l_min -22
_diffrn_reflns_number 18453
_diffrn_reflns_theta_full 25.00
_diffrn_reflns_theta_max 25.62
_diffrn_reflns_theta_min 3.15
_diffrn_standards_number 0
_exptl_absorpt_coefficient_mu 0.193
_exptl_absorpt_correction_T_max 0.9096
_exptl_absorpt_correction_T_min 0.8766
_exptl_absorpt_correction_type multi-scan
_exptl_absorpt_process_details 'X-Area (Stoe & Cie, 2001)'
_exptl_crystal_colour yellow
_exptl_crystal_density_diffrn 1.204
_exptl_crystal_description block
_exptl_crystal_F_000 1216
_exptl_crystal_size_max 0.70
_exptl_crystal_size_mid 0.60
_exptl_crystal_size_min 0.50
_refine_diff_density_max 0.346
_refine_diff_density_min -0.330
_refine_diff_density_rms 0.050
_refine_ls_abs_structure_details 'Flack H D (1983), Acta Cryst. A39, 876-881'
_refine_ls_abs_structure_Flack 0.01(9)
_refine_ls_extinction_method none
_refine_ls_goodness_of_fit_ref 1.031
_refine_ls_hydrogen_treatment constr
_refine_ls_matrix_type full
_refine_ls_number_parameters 387
_refine_ls_number_reflns 5946
_refine_ls_number_restraints 0
_refine_ls_restrained_S_all 1.031
_refine_ls_R_factor_all 0.0531
_refine_ls_R_factor_gt 0.0494
_refine_ls_shift/su_max 0.000
_refine_ls_shift/su_mean 0.000
_refine_ls_structure_factor_coef Fsqd
_refine_ls_weighting_details 'calc w=1/[\s^2^(Fo^2^)+(0.0877P)^2^+0.4599P] where P=(Fo^2^+2Fc^2^)/3'
_refine_ls_weighting_scheme calc
_refine_ls_wR_factor_gt 0.1277
_refine_ls_wR_factor_ref 0.1301
_reflns_number_gt 5547
_reflns_number_total 5946
_reflns_threshold_expression I>2\s(I)
_cod_data_source_file ja406766e_si_001_08.cif
_cod_data_source_block wa1506
_cod_database_code 4120398

loop_
_symmetry_equiv_pos_as_xyz
'x, y, z'
'-x+1/2, -y, z+1/2'
'-x, y+1/2, -z+1/2'
'x+1/2, -y+1/2, -z'

loop_
_atom_site_label
_atom_site_type_symbol
_atom_site_fract_x
_atom_site_fract_y
_atom_site_fract_z
_atom_site_U_iso_or_equiv
_atom_site_adp_type
_atom_site_occupancy
_atom_site_symmetry_multiplicity
_atom_site_calc_flag
_atom_site_refinement_flags
_atom_site_disorder_assembly
_atom_site_disorder_group
B1 B 0.6497(2) 0.84769(16) 0.79067(13) 0.0237(5) Uani 1 1 d . . .
B2 B 0.6354(2) 0.85608(16) 0.62552(13) 0.0247(5) Uani 1 1 d . . .
C1 C 0.60686(17) 0.93462(14) 0.75080(12) 0.0250(4) Uani 1 1 d . . .
C2 C 0.60032(18) 0.93879(14) 0.67317(12) 0.0259(4) Uani 1 1 d . . .
C3 C 0.5592(2) 1.01681(16) 0.63936(13) 0.0322(5) Uani 1 1 d . . .
H3 H 0.5541 1.0193 0.5872 0.039 Uiso 1 1 calc R . .
C4 C 0.5257(2) 1.09097(16) 0.68091(15) 0.0360(5) Uani 1 1 d . . .
H4 H 0.4981 1.1437 0.6572 0.043 Uiso 1 1 calc R . .
C5 C 0.5329(2) 1.08764(16) 0.75658(14) 0.0332(5) Uani 1 1 d . . .
H5 H 0.5107 1.1384 0.7851 0.040 Uiso 1 1 calc R . .
C6 C 0.57229(18) 1.01017(15) 0.79135(13) 0.0292(5) Uani 1 1 d . . .
H6 H 0.5759 1.0084 0.8436 0.035 Uiso 1 1 calc R . .
C11 C 0.65110(18) 0.84224(13) 0.87710(11) 0.0242(4) Uani 1 1 d . . .
C12 C 0.54999(19) 0.83063(15) 0.91676(12) 0.0274(4) Uani 1 1 d . . .
C13 C 0.5528(2) 0.82496(16) 0.99315(13) 0.0335(5) Uani 1 1 d . . .
H13 H 0.4841 0.8162 1.0193 0.040 Uiso 1 1 calc R . .
C14 C 0.6535(2) 0.83180(16) 1.03231(13) 0.0356(5) Uani 1 1 d . . .
C15 C 0.7519(2) 0.84430(16) 0.99291(13) 0.0365(5) Uani 1 1 d . . .
H15 H 0.8214 0.8493 1.0189 0.044 Uiso 1 1 calc R . .
C16 C 0.7529(2) 0.84976(15) 0.91662(12) 0.0303(5) Uani 1 1 d . . .
C17 C 0.4373(2) 0.82657(18) 0.87757(14) 0.0352(5) Uani 1 1 d . . .
H17A H 0.4049 0.8873 0.8746 0.053 Uiso 1 1 calc R . .
H17B H 0.3857 0.7871 0.9049 0.053 Uiso 1 1 calc R . .
H17C H 0.4482 0.8027 0.8277 0.053 Uiso 1 1 calc R . .
C18 C 0.6547(3) 0.8261(2) 1.11541(14) 0.0520(8) Uani 1 1 d . . .
H18A H 0.5777 0.8340 1.1343 0.078 Uiso 1 1 calc R . .
H18B H 0.7036 0.8737 1.1353 0.078 Uiso 1 1 calc R . .
H18C H 0.6837 0.7670 1.1306 0.078 Uiso 1 1 calc R . .
C19 C 0.8625(2) 0.8668(2) 0.87691(15) 0.0435(6) Uani 1 1 d . . .
H19A H 0.8494 0.8649 0.8236 0.065 Uiso 1 1 calc R . .
H19B H 0.9176 0.8203 0.8905 0.065 Uiso 1 1 calc R . .
H19C H 0.8918 0.9264 0.8907 0.065 Uiso 1 1 calc R . .
C21 C 0.62942(19) 0.85853(14) 0.53920(11) 0.0258(4) Uani 1 1 d . . .
C22 C 0.7236(2) 0.88495(16) 0.49750(13) 0.0327(5) Uani 1 1 d . . .
C23 C 0.7160(3) 0.88363(19) 0.42141(14) 0.0461(7) Uani 1 1 d . . .
H23 H 0.7799 0.9018 0.3934 0.055 Uiso 1 1 calc R . .
C24 C 0.6196(3) 0.85709(19) 0.38467(13) 0.0462(7) Uani 1 1 d . . .
C25 C 0.5269(2) 0.8313(2) 0.42683(14) 0.0433(6) Uani 1 1 d . . .
H25 H 0.4594 0.8127 0.4028 0.052 Uiso 1 1 calc R . .
C26 C 0.5307(2) 0.83202(17) 0.50279(13) 0.0330(5) Uani 1 1 d . . .
C27 C 0.8306(2) 0.9142(2) 0.53515(17) 0.0491(7) Uani 1 1 d . . .
H27A H 0.8133 0.9620 0.5707 0.074 Uiso 1 1 calc R . .
H27B H 0.8841 0.9370 0.4984 0.074 Uiso 1 1 calc R . .
H27C H 0.8641 0.8626 0.5610 0.074 Uiso 1 1 calc R . .
C28 C 0.6145(4) 0.8586(3) 0.30150(15) 0.0733(12) Uani 1 1 d . . .
H28A H 0.6027 0.9207 0.2846 0.110 Uiso 1 1 calc R . .
H28B H 0.5518 0.8206 0.2847 0.110 Uiso 1 1 calc R . .
H28C H 0.6858 0.8355 0.2814 0.110 Uiso 1 1 calc R . .
C29 C 0.4276(3) 0.8066(3) 0.54700(18) 0.0579(8) Uani 1 1 d . . .
H29A H 0.4475 0.7589 0.5821 0.087 Uiso 1 1 calc R . .
H29B H 0.3683 0.7847 0.5138 0.087 Uiso 1 1 calc R . .
H29C H 0.4000 0.8596 0.5739 0.087 Uiso 1 1 calc R . .
C31 C 0.68808(18) 0.76533(14) 0.74284(11) 0.0239(4) Uani 1 1 d . . .
C32 C 0.67571(18) 0.76844(14) 0.66522(11) 0.0234(4) Uani 1 1 d . . .
C33 C 0.70162(19) 0.69226(14) 0.62421(11) 0.0257(4) Uani 1 1 d . . .
H33 H 0.6935 0.6952 0.5722 0.031 Uiso 1 1 calc R . .
C34 C 0.73929(18) 0.61083(14) 0.65565(11) 0.0244(4) Uani 1 1 d . A .
C35 C 0.75313(18) 0.60788(14) 0.73235(11) 0.0244(4) Uani 1 1 d . A .
C36 C 0.72766(18) 0.68552(14) 0.77411(11) 0.0247(4) Uani 1 1 d . . .
H36 H 0.7380 0.6833 0.8260 0.030 Uiso 1 1 calc R . .
C41 C 0.78668(19) 0.52489(16) 0.77207(11) 0.0287(5) Uani 1 1 d . . .
S42 S 0.90965(7) 0.51394(6) 0.81738(5) 0.0458(3) Uani 0.750(4) 1 d P A 1
C42' C 0.90965(7) 0.51394(6) 0.81738(5) 0.0458(3) Uani 0.250(4) 1 d P A 2
H42' H 0.9713 0.5540 0.8252 0.055 Uiso 0.250(4) 1 calc PR A 2
C43 C 0.8857(3) 0.4098(3) 0.84337(17) 0.0623(10) Uani 1 1 d . . .
H43 H 0.9382 0.3750 0.8711 0.075 Uiso 1 1 calc R A 1
C44 C 0.7857(3) 0.37901(19) 0.82180(18) 0.0543(8) Uani 1 1 d . A .
H44 H 0.7603 0.3199 0.8334 0.065 Uiso 1 1 calc R B 1
C45 C 0.71934(15) 0.44000(10) 0.78035(9) 0.0452(6) Uani 0.750(4) 1 d P A 1
H45 H 0.6457 0.4291 0.7613 0.054 Uiso 0.750(4) 1 calc PR A 1
S45' S 0.71934(15) 0.44000(10) 0.78035(9) 0.0452(6) Uani 0.250(4) 1 d P A 2
C51 C 0.76269(19) 0.53584(15) 0.60538(11) 0.0272(4) Uani 1 1 d . . .
S52 S 0.69076(11) 0.52665(7) 0.52615(5) 0.0478(4) Uani 0.538(4) 1 d P C 1
C52' C 0.69076(11) 0.52665(7) 0.52615(5) 0.0478(4) Uani 0.462(4) 1 d P C 2
H52' H 0.6284 0.5589 0.5063 0.057 Uiso 0.462(4) 1 calc PR C 2
C53 C 0.7644(3) 0.4444(2) 0.49599(16) 0.0549(8) Uani 1 1 d . . .
H53 H 0.7515 0.4192 0.4486 0.066 Uiso 1 1 calc R C 1
C54 C 0.8449(3) 0.41260(19) 0.54037(18) 0.0488(7) Uani 1 1 d . C .
H54 H 0.8923 0.3642 0.5253 0.059 Uiso 1 1 calc R D 1
C55 C 0.85910(11) 0.45727(8) 0.61802(7) 0.0489(4) Uani 0.538(4) 1 d P C 1
H55 H 0.9070 0.4436 0.6585 0.059 Uiso 0.538(4) 1 calc PR C 1
S55' S 0.85910(11) 0.45727(8) 0.61802(7) 0.0489(4) Uani 0.462(4) 1 d P C 2

loop_
_atom_site_aniso_label
_atom_site_aniso_U_11
_atom_site_aniso_U_22
_atom_site_aniso_U_33
_atom_site_aniso_U_23
_atom_site_aniso_U_13
_atom_site_aniso_U_12
B1 0.0235(11) 0.0242(12) 0.0233(11) -0.0026(9) -0.0004(8) -0.0040(9)
B2 0.0237(11) 0.0260(11) 0.0243(11) 0.0021(9) 0.0031(9) 0.0000(9)
C1 0.0229(10) 0.0240(11) 0.0281(10) -0.0010(8) 0.0002(8) -0.0022(8)
C2 0.0292(10) 0.0227(10) 0.0259(10) 0.0015(8) 0.0029(8) 0.0025(8)
C3 0.0388(12) 0.0274(11) 0.0303(11) 0.0030(9) 0.0044(9) 0.0047(10)
C4 0.0420(13) 0.0235(11) 0.0424(13) 0.0029(10) 0.0034(11) 0.0070(10)
C5 0.0373(12) 0.0225(11) 0.0398(13) -0.0065(9) 0.0043(10) 0.0022(9)
C6 0.0303(11) 0.0280(11) 0.0292(11) -0.0042(9) -0.0004(8) -0.0001(9)
C11 0.0302(11) 0.0204(10) 0.0222(10) -0.0023(8) -0.0014(8) 0.0033(8)
C12 0.0332(11) 0.0243(10) 0.0246(10) -0.0008(8) 0.0011(8) 0.0028(9)
C13 0.0425(13) 0.0295(11) 0.0285(12) 0.0024(9) 0.0056(9) 0.0069(10)
C14 0.0532(15) 0.0305(11) 0.0232(11) -0.0012(9) 0.0007(10) 0.0109(11)
C15 0.0439(14) 0.0359(13) 0.0297(11) -0.0052(9) -0.0106(10) 0.0066(11)
C16 0.0343(12) 0.0316(12) 0.0252(10) -0.0036(9) -0.0063(9) 0.0030(9)
C17 0.0297(12) 0.0404(13) 0.0355(12) 0.0029(10) 0.0005(9) -0.0008(10)
C18 0.070(2) 0.0629(18) 0.0234(12) -0.0016(12) -0.0036(12) 0.0175(16)
C19 0.0299(12) 0.0607(17) 0.0398(13) -0.0029(12) -0.0064(11) -0.0011(12)
C21 0.0329(11) 0.0221(10) 0.0224(10) 0.0027(8) 0.0018(8) 0.0082(8)
C22 0.0382(13) 0.0303(12) 0.0294(11) 0.0074(9) 0.0064(10) 0.0030(9)
C23 0.0624(18) 0.0461(15) 0.0298(12) 0.0141(11) 0.0142(12) 0.0090(13)
C24 0.075(2) 0.0432(14) 0.0201(11) 0.0040(10) 0.0014(12) 0.0241(13)
C25 0.0496(15) 0.0485(15) 0.0318(12) -0.0051(11) -0.0127(11) 0.0191(13)
C26 0.0365(12) 0.0350(12) 0.0277(11) -0.0035(9) -0.0043(9) 0.0084(10)
C27 0.0412(15) 0.0575(17) 0.0487(15) 0.0035(13) 0.0085(12) -0.0124(12)
C28 0.114(3) 0.082(2) 0.0241(14) 0.0069(14) -0.0018(16) 0.035(2)
C29 0.0381(15) 0.087(2) 0.0485(17) -0.0128(16) 0.0038(12) -0.0138(15)
C31 0.0257(10) 0.0250(10) 0.0209(10) -0.0009(8) 0.0006(8) -0.0020(8)
C32 0.0274(10) 0.0205(10) 0.0223(10) 0.0012(8) 0.0037(8) 0.0001(8)
C33 0.0314(11) 0.0271(11) 0.0186(9) 0.0016(8) 0.0035(8) 0.0018(8)
C34 0.0259(10) 0.0214(10) 0.0259(10) -0.0007(8) 0.0010(8) 0.0017(8)
C35 0.0264(10) 0.0213(10) 0.0256(10) 0.0028(8) 0.0005(8) 0.0009(8)
C36 0.0297(10) 0.0254(11) 0.0190(9) -0.0008(8) -0.0036(8) -0.0014(8)
C41 0.0316(11) 0.0307(11) 0.0238(10) 0.0020(9) 0.0005(8) 0.0058(9)
S42 0.0391(5) 0.0455(5) 0.0528(5) 0.0123(4) -0.0147(4) -0.0029(3)
C42' 0.0391(5) 0.0455(5) 0.0528(5) 0.0123(4) -0.0147(4) -0.0029(3)
C43 0.064(2) 0.077(2) 0.0460(16) 0.0205(15) 0.0010(14) 0.0395(19)
C44 0.073(2) 0.0305(14) 0.0593(17) 0.0159(12) 0.0257(16) 0.0134(13)
C45 0.0501(10) 0.0351(8) 0.0504(10) 0.0054(6) -0.0092(7) 0.0022(6)
S45' 0.0501(10) 0.0351(8) 0.0504(10) 0.0054(6) -0.0092(7) 0.0022(6)
C51 0.0314(11) 0.0256(11) 0.0245(10) -0.0002(8) 0.0027(8) 0.0015(9)
S52 0.0732(8) 0.0394(6) 0.0307(5) -0.0088(4) -0.0002(5) 0.0119(5)
C52' 0.0732(8) 0.0394(6) 0.0307(5) -0.0088(4) -0.0002(5) 0.0119(5)
C53 0.071(2) 0.0605(18) 0.0329(13) -0.0138(13) 0.0050(14) 0.0022(16)
C54 0.0500(16) 0.0351(13) 0.0613(18) -0.0092(13) 0.0119(13) 0.0078(12)
C55 0.0491(7) 0.0432(7) 0.0543(8) -0.0147(5) 0.0104(5) 0.0062(5)
S55' 0.0491(7) 0.0432(7) 0.0543(8) -0.0147(5) 0.0104(5) 0.0062(5)

loop_
_atom_type_symbol
_atom_type_description
_atom_type_scat_dispersion_real
_atom_type_scat_dispersion_imag
_atom_type_scat_source
C C 0.0033 0.0016 'International Tables Vol C Tables 4.2.6.8 and 6.1.1.4'
H H 0.0000 0.0000 'International Tables Vol C Tables 4.2.6.8 and 6.1.1.4'
B B 0.0013 0.0007 'International Tables Vol C Tables 4.2.6.8 and 6.1.1.4'
S S 0.1246 0.1234 'International Tables Vol C Tables 4.2.6.8 and 6.1.1.4'

loop_
_geom_angle_atom_site_label_1
_geom_angle_atom_site_label_2
_geom_angle_atom_site_label_3
_geom_angle
C1 B1 C31 118.68(18)
C1 B1 C11 120.58(18)
C31 B1 C11 120.73(18)
C2 B2 C32 118.69(18)
C2 B2 C21 121.67(19)
C32 B2 C21 119.64(18)
C6 C1 C2 118.3(2)
C6 C1 B1 120.67(19)
C2 C1 B1 121.07(18)
C3 C2 C1 119.60(19)
C3 C2 B2 120.01(19)
C1 C2 B2 120.36(19)
C4 C3 C2 121.0(2)
C4 C3 H3 119.5
C2 C3 H3 119.5
C5 C4 C3 119.7(2)
C5 C4 H4 120.1
C3 C4 H4 120.1
C4 C5 C6 120.2(2)
C4 C5 H5 119.9
C6 C5 H5 119.9
C5 C6 C1 121.3(2)
C5 C6 H6 119.4
C1 C6 H6 119.4
C16 C11 C12 118.42(19)
C16 C11 B1 120.99(19)
C12 C11 B1 120.58(19)
C13 C12 C11 119.9(2)
C13 C12 C17 119.2(2)
C11 C12 C17 120.85(19)
C14 C13 C12 121.8(2)
C14 C13 H13 119.1
C12 C13 H13 119.1
C15 C14 C13 117.8(2)
C15 C14 C18 121.2(3)
C13 C14 C18 121.0(2)
C14 C15 C16 122.3(2)
C14 C15 H15 118.9
C16 C15 H15 118.9
C15 C16 C11 119.8(2)
C15 C16 C19 119.7(2)
C11 C16 C19 120.4(2)
C12 C17 H17A 109.5
C12 C17 H17B 109.5
H17A C17 H17B 109.5
C12 C17 H17C 109.5
H17A C17 H17C 109.5
H17B C17 H17C 109.5
C14 C18 H18A 109.5
C14 C18 H18B 109.5
H18A C18 H18B 109.5
C14 C18 H18C 109.5
H18A C18 H18C 109.5
H18B C18 H18C 109.5
C16 C19 H19A 109.5
C16 C19 H19B 109.5
H19A C19 H19B 109.5
C16 C19 H19C 109.5
H19A C19 H19C 109.5
H19B C19 H19C 109.5
C26 C21 C22 119.1(2)
C26 C21 B2 120.2(2)
C22 C21 B2 120.7(2)
C23 C22 C21 118.9(2)
C23 C22 C27 120.9(2)
C21 C22 C27 120.2(2)
C24 C23 C22 122.8(3)
C24 C23 H23 118.6
C22 C23 H23 118.6
C23 C24 C25 117.6(2)
C23 C24 C28 120.8(3)
C25 C24 C28 121.5(3)
C26 C25 C24 121.5(3)
C26 C25 H25 119.3
C24 C25 H25 119.3
C25 C26 C21 120.1(2)
C25 C26 C29 120.3(2)
C21 C26 C29 119.6(2)
C22 C27 H27A 109.5
C22 C27 H27B 109.5
H27A C27 H27B 109.5
C22 C27 H27C 109.5
H27A C27 H27C 109.5
H27B C27 H27C 109.5
C24 C28 H28A 109.5
C24 C28 H28B 109.5
H28A C28 H28B 109.5
C24 C28 H28C 109.5
H28A C28 H28C 109.5
H28B C28 H28C 109.5
C26 C29 H29A 109.5
C26 C29 H29B 109.5
H29A C29 H29B 109.5
C26 C29 H29C 109.5
H29A C29 H29C 109.5
H29B C29 H29C 109.5
C36 C31 C32 117.88(19)
C36 C31 B1 122.22(18)
C32 C31 B1 119.76(18)
C33 C32 C31 118.99(19)
C33 C32 B2 119.81(18)
C31 C32 B2 121.20(19)
C32 C33 C34 123.39(18)
C32 C33 H33 118.3
C34 C33 H33 118.3
C35 C34 C33 117.79(18)
C35 C34 C51 124.96(19)
C33 C34 C51 117.24(18)
C34 C35 C36 118.91(18)
C34 C35 C41 122.75(18)
C36 C35 C41 118.23(18)
C31 C36 C35 123.03(18)
C31 C36 H36 118.5
C35 C36 H36 118.5
C35 C41 C45 127.24(18)
C35 C41 S42 123.46(17)
C45 C41 S42 109.28(15)
C43 S42 C41 94.75(16)
C44 C43 S42 113.1(2)
C44 C43 H43 123.4
S42 C43 H43 123.4
C43 C44 C45 115.6(3)
C43 C44 H44 122.2
C45 C44 H44 122.2
C44 C45 C41 107.2(2)
C44 C45 H45 126.4
C41 C45 H45 126.4
C34 C51 C55 125.52(17)
C34 C51 S52 120.04(17)
C55 C51 S52 114.42(13)
C53 S52 C51 94.60(15)
C54 C53 S52 116.9(2)
C54 C53 H53 121.6
S52 C53 H53 121.6
C53 C54 C55 118.1(2)
C53 C54 H54 120.9
C55 C54 H54 120.9
C54 C55 C51 95.70(15)
C54 C55 H55 132.2
C51 C55 H55 132.2

loop_
_geom_bond_atom_site_label_1
_geom_bond_atom_site_label_2
_geom_bond_distance
B1 C1 1.562(3)
B1 C31 1.565(3)
B1 C11 1.571(3)
B2 C2 1.556(3)
B2 C32 1.560(3)
B2 C21 1.569(3)
C1 C6 1.401(3)
C1 C2 1.413(3)
C2 C3 1.396(3)
C3 C4 1.390(3)
C3 H3 0.9500
C4 C5 1.377(4)
C4 H4 0.9500
C5 C6 1.391(3)
C5 H5 0.9500
C6 H6 0.9500
C11 C16 1.405(3)
C11 C12 1.406(3)
C12 C13 1.390(3)
C12 C17 1.511(3)
C13 C14 1.390(4)
C13 H13 0.9500
C14 C15 1.377(4)
C14 C18 1.511(3)
C15 C16 1.387(3)
C15 H15 0.9500
C16 C19 1.503(4)
C17 H17A 0.9800
C17 H17B 0.9800
C17 H17C 0.9800
C18 H18A 0.9800
C18 H18B 0.9800
C18 H18C 0.9800
C19 H19A 0.9800
C19 H19B 0.9800
C19 H19C 0.9800
C21 C26 1.398(3)
C21 C22 1.402(3)
C22 C23 1.385(3)
C22 C27 1.501(4)
C23 C24 1.377(5)
C23 H23 0.9500
C24 C25 1.391(4)
C24 C28 1.512(3)
C25 C26 1.380(3)
C25 H25 0.9500
C26 C29 1.507(4)
C27 H27A 0.9800
C27 H27B 0.9800
C27 H27C 0.9800
C28 H28A 0.9800
C28 H28B 0.9800
C28 H28C 0.9800
C29 H29A 0.9800
C29 H29B 0.9800
C29 H29C 0.9800
C31 C36 1.393(3)
C31 C32 1.417(3)
C32 C33 1.387(3)
C33 C34 1.407(3)
C33 H33 0.9500
C34 C35 1.403(3)
C34 C51 1.464(3)
C35 C36 1.411(3)
C35 C41 1.480(3)
C36 H36 0.9500
C41 C45 1.496(3)
C41 S42 1.678(2)
S42 C43 1.638(4)
C43 C44 1.326(5)
C43 H43 0.9500
C44 C45 1.413(4)
C44 H44 0.9500
C45 H45 0.9500
C51 C55 1.645(3)
C51 S52 1.677(2)
S52 C53 1.595(3)
C53 C54 1.333(5)
C53 H53 0.9500
C54 C55 1.566(3)
C54 H54 0.9500
C55 H55 0.9500

loop_
_geom_torsion_atom_site_label_1
_geom_torsion_atom_site_label_2
_geom_torsion_atom_site_label_3
_geom_torsion_atom_site_label_4
_geom_torsion
C31 B1 C1 C6 -179.61(19)
C11 B1 C1 C6 2.0(3)
C31 B1 C1 C2 1.3(3)
C11 B1 C1 C2 -177.1(2)
C6 C1 C2 C3 -0.5(3)
B1 C1 C2 C3 178.5(2)
C6 C1 C2 B2 -178.8(2)
B1 C1 C2 B2 0.3(3)
C32 B2 C2 C3 -177.2(2)
C21 B2 C2 C3 1.9(3)
C32 B2 C2 C1 1.0(3)
C21 B2 C2 C1 -179.8(2)
C1 C2 C3 C4 0.7(4)
B2 C2 C3 C4 179.0(2)
C2 C3 C4 C5 -0.1(4)
C3 C4 C5 C6 -0.6(4)
C4 C5 C6 C1 0.8(4)
C2 C1 C6 C5 -0.2(3)
B1 C1 C6 C5 -179.3(2)
C1 B1 C11 C16 -104.6(2)
C31 B1 C11 C16 77.0(3)
C1 B1 C11 C12 74.7(3)
C31 B1 C11 C12 -103.7(2)
C16 C11 C12 C13 -1.3(3)
B1 C11 C12 C13 179.3(2)
C16 C11 C12 C17 177.1(2)
B1 C11 C12 C17 -2.3(3)
C11 C12 C13 C14 1.0(4)
C17 C12 C13 C14 -177.5(2)
C12 C13 C14 C15 -0.2(4)
C12 C13 C14 C18 179.6(2)
C13 C14 C15 C16 -0.2(4)
C18 C14 C15 C16 -180.0(2)
C14 C15 C16 C11 -0.2(4)
C14 C15 C16 C19 177.8(2)
C12 C11 C16 C15 1.0(3)
B1 C11 C16 C15 -179.7(2)
C12 C11 C16 C19 -177.0(2)
B1 C11 C16 C19 2.4(3)
C2 B2 C21 C26 -89.8(3)
C32 B2 C21 C26 89.3(3)
C2 B2 C21 C22 91.9(3)
C32 B2 C21 C22 -89.0(3)
C26 C21 C22 C23 -0.2(3)
B2 C21 C22 C23 178.1(2)
C26 C21 C22 C27 179.7(2)
B2 C21 C22 C27 -2.0(3)
C21 C22 C23 C24 -0.2(4)
C27 C22 C23 C24 179.8(3)
C22 C23 C24 C25 0.4(4)
C22 C23 C24 C28 178.7(3)
C23 C24 C25 C26 0.0(4)
C28 C24 C25 C26 -178.4(3)
C24 C25 C26 C21 -0.4(4)
C24 C25 C26 C29 178.0(3)
C22 C21 C26 C25 0.6(3)
B2 C21 C26 C25 -177.8(2)
C22 C21 C26 C29 -177.9(2)
B2 C21 C26 C29 3.8(4)
C1 B1 C31 C36 179.8(2)
C11 B1 C31 C36 -1.8(3)
C1 B1 C31 C32 -4.6(3)
C11 B1 C31 C32 173.83(19)
C36 C31 C32 C33 1.0(3)
B1 C31 C32 C33 -174.9(2)
C36 C31 C32 B2 -178.2(2)
B1 C31 C32 B2 6.0(3)
C2 B2 C32 C33 176.6(2)
C21 B2 C32 C33 -2.6(3)
C2 B2 C32 C31 -4.3(3)
C21 B2 C32 C31 176.5(2)
C31 C32 C33 C34 0.4(3)
B2 C32 C33 C34 179.5(2)
C32 C33 C34 C35 -1.3(3)
C32 C33 C34 C51 179.6(2)
C33 C34 C35 C36 0.7(3)
C51 C34 C35 C36 179.8(2)
C33 C34 C35 C41 176.8(2)
C51 C34 C35 C41 -4.1(3)
C32 C31 C36 C35 -1.5(3)
B1 C31 C36 C35 174.20(19)
C34 C35 C36 C31 0.7(3)
C41 C35 C36 C31 -175.6(2)
C34 C35 C41 C45 -66.8(3)
C36 C35 C41 C45 109.3(2)
C34 C35 C41 S42 114.6(2)
C36 C35 C41 S42 -69.2(3)
C35 C41 S42 C43 -179.2(2)
C45 C41 S42 C43 2.04(18)
C41 S42 C43 C44 -1.6(3)
S42 C43 C44 C45 0.7(4)
C43 C44 C45 C41 0.9(3)
C35 C41 C45 C44 179.3(2)
S42 C41 C45 C44 -1.9(2)
C35 C34 C51 C55 -30.6(3)
C33 C34 C51 C55 148.45(19)
C35 C34 C51 S52 151.17(19)
C33 C34 C51 S52 -29.8(3)
C34 C51 S52 C53 173.4(2)
C55 C51 S52 C53 -5.0(2)
C51 S52 C53 C54 2.6(3)
S52 C53 C54 C55 0.9(4)
C53 C54 C55 C51 -3.8(3)
C34 C51 C55 C54 -172.9(2)
S52 C51 C55 C54 5.44(19)
